data_4120354
loop_
_publ_author_name
'Eugene L. Kolychev'
'Sabrina Kronig'
'Kai Brandhorst'
'Matthias Freytag'
'Peter G. Jones'
'Matthias Tamm'

_publ_contact_author
;
        Peter G. Jones (for X-ray details)
        Institut f\"ur Anorganische und Analytische Chemie
        Technische Universit\"at Braunschweig
        Postfach 3329
        38023 Braunschweig
        Germany
;
_publ_contact_author_email p.jones@tu-bs.de
_publ_contact_author_fax '049 531 391-5387'
_publ_contact_author_phone '049 531 391-5382'
_publ_section_title
;
 Iridium(I) Complexes with Anionic N-Heterocyclic Carbene Ligands as
 Catalysts for the Hydrogenation of Alkenes in Nonpolar Media
;
_journal_name_full 'Journal of the American Chemical Society'
_journal_page_first 12448
_journal_page_last 12459
_journal_paper_doi 10.1021/ja406529c
_journal_volume 135
_journal_year 2013
_chemical_formula_sum 'C56 H53 B Cl6 F15 N2 Rh'
_chemical_formula_weight 1365.42
_chemical_name_systematic
; 
 ? 
;
_space_group_IT_number 14
_symmetry_cell_setting monoclinic
_symmetry_space_group_name_Hall '-P 2yn'
_symmetry_space_group_name_H-M 'P 1 21/n 1'
_atom_sites_solution_hydrogens geom
_atom_sites_solution_primary direct
_atom_sites_solution_secondary difmap
_audit_creation_method SHELXL-97
_cell_angle_alpha 90.00
_cell_angle_beta 107.405(2)
_cell_angle_gamma 90.00
_cell_formula_units_Z 4
_cell_length_a 17.0725(2)
_cell_length_b 18.4346(2)
_cell_length_c 18.8946(2)
_cell_measurement_reflns_used 68986
_cell_measurement_temperature 100(2)
_cell_measurement_theta_max 76.0370
_cell_measurement_theta_min 3.4260
_cell_volume 5674.33(13)
_computing_cell_refinement
; 
CrysAlisPro, Oxford Diffraction Ltd., 
Version 1.171.34.40 (release 27-08-2010 CrysAlis171 .NET) 
(compiled Aug 27 2010,11:50:40) 
;
_computing_data_collection
; 
CrysAlisPro, Oxford Diffraction Ltd., 
Version 1.171.34.40 (release 27-08-2010 CrysAlis171 .NET) 
(compiled Aug 27 2010,11:50:40) 
;
_computing_data_reduction
; 
CrysAlisPro, Oxford Diffraction Ltd., 
Version 1.171.34.40 (release 27-08-2010 CrysAlis171 .NET) 
(compiled Aug 27 2010,11:50:40) 
;
_computing_molecular_graphics 'BRUKER XP'
_computing_publication_material SHELXL-97
_computing_structure_refinement 'SHELXL-97 (Sheldrick, 1997)'
_computing_structure_solution 'SHELXS-97 (Sheldrick, 1990)'
_diffrn_ambient_temperature 100(2)
_diffrn_detector_area_resol_mean 10.3543
_diffrn_measured_fraction_theta_full 0.999
_diffrn_measured_fraction_theta_max 0.994
_diffrn_measurement_device_type 'Oxford Diffraction Xcalibur, Atlas, Nova'
_diffrn_measurement_method '\w scans'
_diffrn_radiation_monochromator mirror
_diffrn_radiation_source 'Nova (Cu) x-ray Source'
_diffrn_radiation_type 'Cu K\a'
_diffrn_radiation_wavelength 1.54184
_diffrn_reflns_av_R_equivalents 0.0402
_diffrn_reflns_av_sigmaI/netI 0.0180
_diffrn_reflns_limit_h_max 21
_diffrn_reflns_limit_h_min -21
_diffrn_reflns_limit_k_max 23
_diffrn_reflns_limit_k_min -17
_diffrn_reflns_limit_l_max 23
_diffrn_reflns_limit_l_min -23
_diffrn_reflns_number 97172
_diffrn_reflns_theta_full 72.50
_diffrn_reflns_theta_max 76.23
_diffrn_reflns_theta_min 3.43
_exptl_absorpt_coefficient_mu 5.827
_exptl_absorpt_correction_T_max 1.00000
_exptl_absorpt_correction_T_min 0.66164
_exptl_absorpt_correction_type multi-scan
_exptl_absorpt_process_details
; 
CrysAlisPro, Oxford Diffraction Ltd., 
Version 1.171.34.40 (release 27-08-2010 CrysAlis171 .NET) 
(compiled Aug 27 2010,11:50:40) 
;
_exptl_crystal_colour yellow
_exptl_crystal_density_diffrn 1.598
_exptl_crystal_description prism
_exptl_crystal_F_000 2760
_exptl_crystal_size_max 0.11
_exptl_crystal_size_mid 0.10
_exptl_crystal_size_min 0.08
_refine_diff_density_max 0.661
_refine_diff_density_min -1.001
_refine_diff_density_rms 0.063
_refine_ls_extinction_method none
_refine_ls_goodness_of_fit_ref 1.097
_refine_ls_hydrogen_treatment mixed
_refine_ls_matrix_type full
_refine_ls_number_parameters 673
_refine_ls_number_reflns 11809
_refine_ls_number_restraints 6
_refine_ls_restrained_S_all 1.097
_refine_ls_R_factor_all 0.0374
_refine_ls_R_factor_gt 0.0355
_refine_ls_shift/su_max 0.000
_refine_ls_shift/su_mean 0.000
_refine_ls_structure_factor_coef Fsqd
_refine_ls_weighting_details 'calc w=1/[\s^2^(Fo^2^)+(0.0531P)^2^+3.6765P] where P=(Fo^2^+2Fc^2^)/3'
_refine_ls_weighting_scheme calc
_refine_ls_wR_factor_gt 0.0978
_refine_ls_wR_factor_ref 0.0989
_reflns_number_gt 10916
_reflns_number_total 11809
_reflns_threshold_expression >2sigma(I)
_cod_data_source_file ja406529c_si_002_09.cif
_cod_data_source_block brine45a
_cod_original_cell_volume 5674.33(11)
_cod_original_sg_symbol_H-M 'P 21/n'
_cod_database_code 4120354

loop_
_symmetry_equiv_pos_as_xyz
'x, y, z'
'-x+1/2, y+1/2, -z+1/2'
'-x, -y, -z'
'x-1/2, -y-1/2, z-1/2'

loop_
_atom_site_label
_atom_site_type_symbol
_atom_site_fract_x
_atom_site_fract_y
_atom_site_fract_z
_atom_site_U_iso_or_equiv
_atom_site_adp_type
_atom_site_occupancy
_atom_site_symmetry_multiplicity
_atom_site_calc_flag
_atom_site_refinement_flags
Rh Rh 0.223826(9) 0.091929(8) -0.002219(9) 0.02702(6) Uani 1 1 d .
B B 0.21586(13) 0.35323(12) 0.14116(12) 0.0220(4) Uani 1 1 d .
N1 N 0.21774(9) 0.22311(9) 0.06257(9) 0.0218(3) Uani 1 1 d .
N2 N 0.27643(10) 0.25975(10) -0.01614(9) 0.0242(3) Uani 1 1 d .
F1 F 0.08247(7) 0.34128(7) -0.01090(6) 0.0296(3) Uani 1 1 d .
F2 F -0.06719(8) 0.39491(8) -0.04252(7) 0.0351(3) Uani 1 1 d .
F3 F -0.11116(8) 0.48282(8) 0.05580(8) 0.0367(3) Uani 1 1 d .
F4 F 0.15218(7) 0.45833(7) 0.22323(6) 0.0274(2) Uani 1 1 d .
F5 F 0.00181(8) 0.51526(7) 0.18763(7) 0.0340(3) Uani 1 1 d .
F6 F 0.09076(7) 0.25242(6) 0.14911(6) 0.0248(2) Uani 1 1 d .
F7 F 0.05684(7) 0.20016(7) 0.26692(7) 0.0302(3) Uani 1 1 d .
F8 F 0.15054(8) 0.23997(7) 0.40691(7) 0.0303(3) Uani 1 1 d .
F9 F 0.28315(7) 0.32560(7) 0.42250(6) 0.0304(3) Uani 1 1 d .
F10 F 0.31911(7) 0.37852(7) 0.30666(6) 0.0291(3) Uani 1 1 d .
F11 F 0.21179(7) 0.51512(7) 0.09985(7) 0.0321(3) Uani 1 1 d .
F12 F 0.33881(9) 0.59974(7) 0.11811(9) 0.0445(3) Uani 1 1 d .
F13 F 0.49505(9) 0.54995(8) 0.18258(10) 0.0468(4) Uani 1 1 d .
F14 F 0.51761(8) 0.40902(8) 0.22635(9) 0.0395(3) Uani 1 1 d .
F15 F 0.39001(7) 0.32072(7) 0.20802(7) 0.0314(3) Uani 1 1 d .
C1 C 0.24397(12) 0.20043(11) 0.00526(10) 0.0237(4) Uani 1 1 d .
C2 C 0.23429(11) 0.29685(11) 0.08035(10) 0.0227(4) Uani 1 1 d .
C3 C 0.27132(12) 0.31804(11) 0.02913(11) 0.0244(4) Uani 1 1 d .
H3 H 0.2908 0.3656 0.0249 0.029 Uiso 1 1 calc R
C4 C 0.18386(12) 0.16237(10) 0.09247(11) 0.0225(4) Uani 1 1 d .
C5 C 0.10549(12) 0.13606(11) 0.05173(11) 0.0255(4) Uani 1 1 d .
C6 C 0.07476(13) 0.07663(12) 0.08198(12) 0.0295(4) Uani 1 1 d .
H6 H 0.0226 0.0570 0.0559 0.035 Uiso 1 1 calc R
C7 C 0.11893(13) 0.04629(12) 0.14874(12) 0.0298(4) Uani 1 1 d .
H7 H 0.0966 0.0066 0.1683 0.036 Uiso 1 1 calc R
C8 C 0.19603(13) 0.07332(12) 0.18769(12) 0.0285(4) Uani 1 1 d .
H8 H 0.2254 0.0515 0.2335 0.034 Uiso 1 1 calc R
C9 C 0.23088(12) 0.13136(11) 0.16112(11) 0.0252(4) Uani 1 1 d .
C10 C 0.05008(12) 0.17387(12) -0.01705(11) 0.0280(4) Uani 1 1 d .
H10 H 0.0807 0.2165 -0.0281 0.034 Uiso 1 1 calc R
C11 C -0.02829(13) 0.20233(13) -0.00244(13) 0.0343(5) Uani 1 1 d .
H11A H -0.0615 0.1613 0.0049 0.052 Uiso 1 1 calc R
H11B H -0.0600 0.2311 -0.0450 0.052 Uiso 1 1 calc R
H11C H -0.0134 0.2328 0.0421 0.052 Uiso 1 1 calc R
C12 C 0.02662(15) 0.12498(14) -0.08558(13) 0.0366(5) Uani 1 1 d .
H12A H 0.0764 0.1102 -0.0975 0.055 Uiso 1 1 calc R
H12B H -0.0096 0.1516 -0.1276 0.055 Uiso 1 1 calc R
H12C H -0.0019 0.0819 -0.0755 0.055 Uiso 1 1 calc R
C13 C 0.31607(12) 0.15929(12) 0.20153(11) 0.0275(4) Uani 1 1 d .
H13 H 0.3177 0.2120 0.1896 0.033 Uiso 1 1 calc R
C14 C 0.38123(13) 0.12086(14) 0.17438(12) 0.0346(5) Uani 1 1 d .
H14A H 0.3815 0.0690 0.1859 0.052 Uiso 1 1 calc R
H14B H 0.4353 0.1416 0.1992 0.052 Uiso 1 1 calc R
H14C H 0.3686 0.1274 0.1206 0.052 Uiso 1 1 calc R
C15 C 0.33742(14) 0.15216(12) 0.28617(12) 0.0320(4) Uani 1 1 d .
H15A H 0.2926 0.1722 0.3026 0.048 Uiso 1 1 calc R
H15B H 0.3881 0.1789 0.3098 0.048 Uiso 1 1 calc R
H15C H 0.3451 0.1009 0.3001 0.048 Uiso 1 1 calc R
C16 C 0.31264(12) 0.26541(12) -0.07584(11) 0.0260(4) Uani 1 1 d .
C17 C 0.26057(13) 0.27694(13) -0.14786(11) 0.0297(4) Uani 1 1 d .
C18 C 0.29784(15) 0.28723(15) -0.20369(12) 0.0383(5) Uani 1 1 d .
H18 H 0.2646 0.2944 -0.2534 0.046 Uiso 1 1 calc R
C19 C 0.38231(15) 0.28716(16) -0.18767(13) 0.0424(6) Uani 1 1 d .
H19 H 0.4064 0.2955 -0.2262 0.051 Uiso 1 1 calc R
C20 C 0.43220(14) 0.27509(16) -0.11597(13) 0.0399(5) Uani 1 1 d .
H20 H 0.4901 0.2747 -0.1060 0.048 Uiso 1 1 calc R
C21 C 0.39835(13) 0.26348(14) -0.05800(12) 0.0326(5) Uani 1 1 d .
C22 C 0.16768(13) 0.28053(15) -0.16478(12) 0.0356(5) Uani 1 1 d .
H22 H 0.1532 0.2540 -0.1242 0.043 Uiso 1 1 calc R
C23 C 0.12218(16) 0.24338(19) -0.23789(16) 0.0524(7) Uani 1 1 d .
H23A H 0.0635 0.2408 -0.2426 0.079 Uiso 1 1 calc R
H23B H 0.1438 0.1942 -0.2385 0.079 Uiso 1 1 calc R
H23C H 0.1301 0.2713 -0.2794 0.079 Uiso 1 1 calc R
C24 C 0.13929(19) 0.35794(19) -0.16360(19) 0.0578(8) Uani 1 1 d .
H24A H 0.1684 0.3802 -0.1159 0.087 Uiso 1 1 calc R
H24B H 0.0801 0.3586 -0.1703 0.087 Uiso 1 1 calc R
H24C H 0.1509 0.3852 -0.2038 0.087 Uiso 1 1 calc R
C25 C 0.45402(14) 0.25086(16) 0.02048(13) 0.0402(6) Uani 1 1 d .
H25 H 0.4188 0.2359 0.0517 0.048 Uiso 1 1 calc R
C26 C 0.51574(15) 0.19021(17) 0.02348(16) 0.0479(6) Uani 1 1 d .
H26A H 0.4864 0.1460 0.0018 0.072 Uiso 1 1 calc R
H26B H 0.5474 0.1810 0.0752 0.072 Uiso 1 1 calc R
H26C H 0.5530 0.2047 -0.0046 0.072 Uiso 1 1 calc R
C27 C 0.49799(17) 0.32098(18) 0.05287(15) 0.0502(7) Uani 1 1 d .
H27A H 0.5310 0.3127 0.1044 0.075 Uiso 1 1 calc R
H27B H 0.4573 0.3589 0.0513 0.075 Uiso 1 1 calc R
H27C H 0.5339 0.3363 0.0237 0.075 Uiso 1 1 calc R
C28 C 0.12512(12) 0.39377(11) 0.10979(11) 0.0232(4) Uani 1 1 d .
C29 C 0.06630(12) 0.38265(11) 0.04193(11) 0.0241(4) Uani 1 1 d .
C30 C -0.01248(13) 0.41099(11) 0.02319(11) 0.0268(4) Uani 1 1 d .
C31 C -0.03485(12) 0.45547(12) 0.07254(12) 0.0280(4) Uani 1 1 d .
C32 C 0.02208(13) 0.47073(11) 0.13959(11) 0.0268(4) Uani 1 1 d .
C33 C 0.09907(12) 0.44010(11) 0.15644(10) 0.0240(4) Uani 1 1 d .
C34 C 0.20965(11) 0.31527(11) 0.21928(11) 0.0228(4) Uani 1 1 d .
C35 C 0.14343(11) 0.26984(11) 0.21611(10) 0.0225(4) Uani 1 1 d .
C36 C 0.12309(12) 0.24275(11) 0.27639(11) 0.0247(4) Uani 1 1 d .
C37 C 0.16980(13) 0.26216(11) 0.34660(11) 0.0251(4) Uani 1 1 d .
C38 C 0.23664(12) 0.30671(11) 0.35398(11) 0.0251(4) Uani 1 1 d .
C39 C 0.25497(11) 0.33215(11) 0.29193(11) 0.0230(4) Uani 1 1 d .
C40 C 0.29241(12) 0.41226(11) 0.15522(11) 0.0236(4) Uani 1 1 d .
C41 C 0.28542(12) 0.48447(12) 0.13277(11) 0.0268(4) Uani 1 1 d .
C42 C 0.35164(14) 0.53085(12) 0.14140(13) 0.0323(4) Uani 1 1 d .
C43 C 0.43017(14) 0.50587(13) 0.17324(13) 0.0343(5) Uani 1 1 d .
C44 C 0.44101(13) 0.43457(13) 0.19558(12) 0.0307(4) Uani 1 1 d .
C45 C 0.37359(13) 0.39005(12) 0.18559(11) 0.0263(4) Uani 1 1 d .
C46 C 0.17258(16) -0.01975(13) -0.02297(16) 0.0423(6) Uani 1 1 d D
H46 H 0.1201(15) -0.0121(19) -0.0153(19) 0.059(10) Uiso 1 1 d D
C47 C 0.24056(16) -0.02063(12) 0.03708(16) 0.0397(5) Uani 1 1 d D
H47 H 0.233(2) -0.015(2) 0.0853(14) 0.065(10) Uiso 1 1 d D
C48 C 0.32394(19) -0.04604(16) 0.0384(2) 0.0581(8) Uani 1 1 d .
H48A H 0.3609 -0.0415 0.0898 0.070 Uiso 1 1 calc R
H48B H 0.3205 -0.0982 0.0254 0.070 Uiso 1 1 calc R
C49 C 0.3615(2) -0.0077(2) -0.0113(2) 0.0664(10) Uani 1 1 d .
H49A H 0.3591 -0.0397 -0.0540 0.080 Uiso 1 1 calc R
H49B H 0.4202 0.0005 0.0156 0.080 Uiso 1 1 calc R
C50 C 0.32306(15) 0.06508(15) -0.04137(14) 0.0376(5) Uani 1 1 d D
H50 H 0.3556(18) 0.1078(14) -0.0294(18) 0.050(9) Uiso 1 1 d D
C51 C 0.25109(16) 0.07097(14) -0.10160(13) 0.0371(5) Uani 1 1 d D
H51 H 0.2423(16) 0.1156(12) -0.1288(14) 0.029(6) Uiso 1 1 d D
C52 C 0.2022(2) 0.00789(19) -0.14393(18) 0.0606(8) Uani 1 1 d .
H52A H 0.1545 0.0275 -0.1831 0.073 Uiso 1 1 calc R
H52B H 0.2370 -0.0185 -0.1689 0.073 Uiso 1 1 calc R
C53 C 0.1714(3) -0.04504(19) -0.09903(19) 0.0706(10) Uani 1 1 d .
H53A H 0.2049 -0.0897 -0.0935 0.085 Uiso 1 1 calc R
H53B H 0.1143 -0.0581 -0.1270 0.085 Uiso 1 1 calc R

loop_
_atom_site_aniso_label
_atom_site_aniso_U_11
_atom_site_aniso_U_22
_atom_site_aniso_U_33
_atom_site_aniso_U_23
_atom_site_aniso_U_13
_atom_site_aniso_U_12
Rh 0.02405(9) 0.02644(9) 0.02975(9) -0.00206(5) 0.00680(6) 0.00023(5)
B 0.0178(9) 0.0245(10) 0.0215(10) -0.0004(8) 0.0027(7) 0.0006(8)
N1 0.0168(7) 0.0262(8) 0.0202(7) 0.0020(6) 0.0024(6) -0.0003(6)
N2 0.0200(7) 0.0302(9) 0.0215(7) -0.0010(6) 0.0046(6) -0.0001(6)
F1 0.0277(6) 0.0336(6) 0.0239(6) -0.0047(5) 0.0020(5) 0.0032(5)
F2 0.0259(6) 0.0416(7) 0.0283(6) -0.0017(5) -0.0063(5) 0.0029(5)
F3 0.0219(6) 0.0448(7) 0.0396(7) 0.0038(6) 0.0033(5) 0.0105(5)
F4 0.0241(6) 0.0301(6) 0.0240(5) -0.0039(4) 0.0011(4) 0.0010(5)
F5 0.0310(6) 0.0383(7) 0.0325(6) -0.0038(5) 0.0094(5) 0.0091(5)
F6 0.0190(5) 0.0306(6) 0.0215(5) -0.0020(4) 0.0009(4) -0.0029(4)
F7 0.0240(6) 0.0356(6) 0.0312(6) -0.0013(5) 0.0086(5) -0.0079(5)
F8 0.0332(6) 0.0347(6) 0.0247(6) 0.0017(5) 0.0113(5) 0.0000(5)
F9 0.0292(6) 0.0370(7) 0.0198(5) -0.0018(5) -0.0007(5) 0.0000(5)
F10 0.0224(5) 0.0343(6) 0.0260(6) -0.0015(5) 0.0002(4) -0.0079(5)
F11 0.0259(6) 0.0285(6) 0.0375(7) 0.0056(5) 0.0028(5) 0.0003(5)
F12 0.0420(8) 0.0286(7) 0.0598(9) 0.0054(6) 0.0106(7) -0.0082(6)
F13 0.0305(7) 0.0413(8) 0.0684(10) -0.0071(7) 0.0146(7) -0.0164(6)
F14 0.0178(6) 0.0449(8) 0.0518(8) -0.0050(6) 0.0043(6) -0.0028(5)
F15 0.0211(6) 0.0294(6) 0.0395(7) 0.0015(5) 0.0028(5) 0.0008(5)
C1 0.0186(8) 0.0287(10) 0.0208(8) -0.0001(7) 0.0014(7) 0.0014(7)
C2 0.0159(8) 0.0259(9) 0.0233(9) -0.0005(7) 0.0012(7) -0.0001(7)
C3 0.0201(9) 0.0286(10) 0.0227(9) -0.0009(7) 0.0038(7) -0.0011(7)
C4 0.0201(9) 0.0226(9) 0.0239(9) 0.0005(7) 0.0050(7) -0.0003(7)
C5 0.0226(9) 0.0265(9) 0.0250(9) -0.0003(7) 0.0033(7) -0.0010(7)
C6 0.0226(9) 0.0297(10) 0.0340(11) 0.0000(8) 0.0053(8) -0.0034(8)
C7 0.0292(10) 0.0268(10) 0.0343(11) 0.0036(8) 0.0108(8) -0.0020(8)
C8 0.0300(10) 0.0269(10) 0.0268(10) 0.0043(8) 0.0056(8) 0.0031(8)
C9 0.0230(9) 0.0265(9) 0.0235(9) -0.0003(7) 0.0029(7) 0.0021(7)
C10 0.0209(9) 0.0304(10) 0.0277(10) 0.0013(8) -0.0004(8) -0.0021(8)
C11 0.0215(10) 0.0389(12) 0.0370(11) 0.0025(9) 0.0002(8) 0.0017(8)
C12 0.0318(11) 0.0397(12) 0.0320(11) -0.0019(9) -0.0001(9) 0.0002(9)
C13 0.0234(9) 0.0289(10) 0.0254(10) 0.0020(8) 0.0000(7) 0.0009(8)
C14 0.0234(10) 0.0496(14) 0.0274(10) 0.0007(9) 0.0023(8) -0.0001(9)
C15 0.0315(11) 0.0338(11) 0.0251(10) -0.0001(8) -0.0004(8) 0.0044(9)
C16 0.0236(9) 0.0317(10) 0.0229(9) -0.0020(8) 0.0071(7) -0.0007(8)
C17 0.0254(10) 0.0385(11) 0.0244(10) -0.0016(8) 0.0063(8) -0.0007(8)
C18 0.0349(12) 0.0554(15) 0.0238(10) -0.0013(10) 0.0077(9) 0.0000(10)
C19 0.0356(12) 0.0645(17) 0.0310(11) -0.0028(11) 0.0159(10) -0.0042(11)
C20 0.0257(10) 0.0614(16) 0.0347(12) -0.0023(11) 0.0122(9) -0.0014(10)
C21 0.0241(10) 0.0459(13) 0.0277(10) -0.0017(9) 0.0077(8) -0.0017(9)
C22 0.0245(10) 0.0537(14) 0.0254(10) 0.0029(9) 0.0026(8) 0.0037(10)
C23 0.0302(12) 0.072(2) 0.0469(15) -0.0126(14) -0.0003(11) -0.0035(12)
C24 0.0407(15) 0.0656(19) 0.0586(18) -0.0064(15) 0.0020(13) 0.0162(14)
C25 0.0210(10) 0.0668(17) 0.0310(11) 0.0042(11) 0.0052(8) -0.0007(10)
C26 0.0267(11) 0.0569(16) 0.0520(15) 0.0065(13) -0.0008(10) -0.0018(11)
C27 0.0383(13) 0.0670(18) 0.0376(13) -0.0103(12) -0.0001(10) 0.0060(12)
C28 0.0201(9) 0.0247(9) 0.0236(9) 0.0021(7) 0.0044(7) -0.0016(7)
C29 0.0239(9) 0.0249(9) 0.0218(9) 0.0012(7) 0.0042(7) -0.0005(7)
C30 0.0218(9) 0.0307(10) 0.0231(9) 0.0031(7) -0.0007(7) -0.0012(7)
C31 0.0189(9) 0.0318(10) 0.0308(10) 0.0060(8) 0.0035(8) 0.0043(8)
C32 0.0260(10) 0.0278(10) 0.0265(9) 0.0007(8) 0.0077(8) 0.0031(8)
C33 0.0215(9) 0.0270(9) 0.0207(9) 0.0003(7) 0.0018(7) -0.0018(7)
C34 0.0181(8) 0.0244(9) 0.0238(9) -0.0004(7) 0.0032(7) 0.0021(7)
C35 0.0181(8) 0.0269(9) 0.0200(8) -0.0030(7) 0.0019(7) 0.0005(7)
C36 0.0191(9) 0.0271(9) 0.0269(9) -0.0013(7) 0.0051(7) -0.0019(7)
C37 0.0277(10) 0.0266(9) 0.0214(9) 0.0034(7) 0.0083(7) 0.0044(8)
C38 0.0230(9) 0.0276(10) 0.0207(9) -0.0018(7) 0.0007(7) 0.0025(7)
C39 0.0186(8) 0.0233(9) 0.0243(9) 0.0005(7) 0.0022(7) -0.0002(7)
C40 0.0210(9) 0.0269(10) 0.0217(9) -0.0019(7) 0.0048(7) -0.0027(7)
C41 0.0231(9) 0.0298(10) 0.0262(9) -0.0010(8) 0.0056(7) -0.0024(8)
C42 0.0317(11) 0.0283(10) 0.0363(11) -0.0010(8) 0.0091(9) -0.0052(8)
C43 0.0277(10) 0.0355(11) 0.0409(12) -0.0081(9) 0.0117(9) -0.0127(9)
C44 0.0192(9) 0.0385(12) 0.0320(10) -0.0058(9) 0.0041(8) -0.0029(8)
C45 0.0235(9) 0.0284(10) 0.0259(9) -0.0010(8) 0.0054(7) -0.0013(8)
C46 0.0376(13) 0.0290(11) 0.0594(16) -0.0026(10) 0.0130(11) -0.0062(10)
C47 0.0441(13) 0.0228(10) 0.0518(15) 0.0013(10) 0.0138(11) 0.0020(9)
C48 0.0417(15) 0.0374(14) 0.094(2) 0.0100(15) 0.0184(15) 0.0091(12)
C49 0.0481(17) 0.079(2) 0.081(2) 0.0260(18) 0.0330(16) 0.0339(16)
C50 0.0289(11) 0.0449(14) 0.0440(13) -0.0060(10) 0.0185(10) 0.0003(10)
C51 0.0432(13) 0.0408(13) 0.0304(11) -0.0076(10) 0.0157(10) -0.0010(10)
C52 0.068(2) 0.067(2) 0.0469(16) -0.0293(15) 0.0171(14) -0.0172(16)
C53 0.096(3) 0.0514(18) 0.0538(18) -0.0160(14) 0.0067(18) -0.0277(18)

loop_
_atom_type_symbol
_atom_type_description
_atom_type_scat_dispersion_real
_atom_type_scat_dispersion_imag
_atom_type_scat_source
C C 0.0181 0.0091 'International Tables Vol C Tables 4.2.6.8 and 6.1.1.4'
H H 0.0000 0.0000 'International Tables Vol C Tables 4.2.6.8 and 6.1.1.4'
B B 0.0090 0.0039 'International Tables Vol C Tables 4.2.6.8 and 6.1.1.4'
N N 0.0311 0.0180 'International Tables Vol C Tables 4.2.6.8 and 6.1.1.4'
F F 0.0727 0.0534 'International Tables Vol C Tables 4.2.6.8 and 6.1.1.4'
Rh Rh 0.0927 3.6045 'International Tables Vol C Tables 4.2.6.8 and 6.1.1.4'
Cl Cl 0.3639 0.7018 'International Tables Vol C Tables 4.2.6.8 and 6.1.1.4'

loop_
_geom_angle_atom_site_label_1
_geom_angle_atom_site_label_2
_geom_angle_atom_site_label_3
_geom_angle
C1 Rh C50 96.84(9)
C1 Rh C51 99.52(9)
C50 Rh C51 39.14(10)
C1 Rh C47 155.16(9)
C50 Rh C47 81.90(10)
C51 Rh C47 95.01(10)
C1 Rh C46 167.05(9)
C50 Rh C46 92.06(10)
C51 Rh C46 81.54(11)
C47 Rh C46 35.81(10)
C1 Rh C4 60.52(7)
C50 Rh C4 143.78(8)
C51 Rh C4 158.18(9)
C47 Rh C4 106.79(9)
C46 Rh C4 115.81(9)
C2 B C40 102.70(15)
C2 B C28 112.77(15)
C40 B C28 111.57(16)
C2 B C34 115.41(16)
C40 B C34 112.92(15)
C28 B C34 101.85(15)
C1 N1 C2 113.43(16)
C1 N1 C4 109.79(16)
C2 N1 C4 136.65(16)
C1 N2 C3 109.65(17)
C1 N2 C16 127.35(18)
C3 N2 C16 123.00(17)
N2 C1 N1 104.73(17)
N2 C1 Rh 149.29(15)
N1 C1 Rh 105.68(13)
C3 C2 N1 102.12(17)
C3 C2 B 122.72(18)
N1 C2 B 135.12(17)
C2 C3 N2 110.06(18)
C5 C4 C9 122.76(18)
C5 C4 N1 118.38(17)
C9 C4 N1 118.86(17)
C5 C4 Rh 81.17(12)
C9 C4 Rh 104.26(13)
N1 C4 Rh 83.96(11)
C6 C5 C4 116.91(18)
C6 C5 C10 119.29(18)
C4 C5 C10 123.41(18)
C7 C6 C5 121.24(19)
C6 C7 C8 120.6(2)
C9 C8 C7 121.56(19)
C8 C9 C4 116.91(18)
C8 C9 C13 121.98(18)
C4 C9 C13 121.08(18)
C5 C10 C12 112.95(18)
C5 C10 C11 110.73(18)
C12 C10 C11 109.37(17)
C9 C13 C14 110.96(17)
C9 C13 C15 112.85(18)
C14 C13 C15 109.84(17)
C21 C16 C17 123.46(19)
C21 C16 N2 118.11(18)
C17 C16 N2 118.32(18)
C18 C17 C16 117.0(2)
C18 C17 C22 121.07(19)
C16 C17 C22 121.94(19)
C19 C18 C17 121.0(2)
C18 C19 C20 120.7(2)
C19 C20 C21 120.9(2)
C20 C21 C16 117.0(2)
C20 C21 C25 120.2(2)
C16 C21 C25 122.8(2)
C24 C22 C17 110.9(2)
C24 C22 C23 111.0(2)
C17 C22 C23 112.7(2)
C21 C25 C26 111.8(2)
C21 C25 C27 110.5(2)
C26 C25 C27 110.7(2)
C29 C28 C33 113.32(18)
C29 C28 B 127.10(18)
C33 C28 B 119.36(17)
F1 C29 C30 114.94(17)
F1 C29 C28 121.05(18)
C30 C29 C28 124.00(19)
F2 C30 C31 119.94(18)
F2 C30 C29 120.37(19)
C31 C30 C29 119.68(19)
F3 C31 C32 120.56(19)
F3 C31 C30 120.61(19)
C32 C31 C30 118.82(19)
F5 C32 C31 119.55(18)
F5 C32 C33 121.00(18)
C31 C32 C33 119.44(19)
F4 C33 C32 116.05(18)
F4 C33 C28 119.30(17)
C32 C33 C28 124.64(18)
C35 C34 C39 112.36(17)
C35 C34 B 118.71(16)
C39 C34 B 127.96(17)
F6 C35 C36 115.17(17)
F6 C35 C34 119.07(17)
C36 C35 C34 125.68(18)
F7 C36 C37 120.17(18)
F7 C36 C35 120.73(17)
C37 C36 C35 119.05(18)
F8 C37 C36 121.44(19)
F8 C37 C38 120.10(18)
C36 C37 C38 118.44(18)
F9 C38 C37 118.92(18)
F9 C38 C39 120.64(18)
C37 C38 C39 120.44(18)
F10 C39 C38 114.52(17)
F10 C39 C34 121.39(17)
C38 C39 C34 124.01(18)
C41 C40 C45 112.99(18)
C41 C40 B 125.93(17)
C45 C40 B 120.78(17)
F11 C41 C42 114.23(19)
F11 C41 C40 121.64(18)
C42 C41 C40 124.1(2)
F12 C42 C43 120.2(2)
F12 C42 C41 119.9(2)
C43 C42 C41 119.9(2)
F13 C43 C42 120.9(2)
F13 C43 C44 120.5(2)
C42 C43 C44 118.6(2)
F14 C44 C43 119.37(19)
F14 C44 C45 120.9(2)
C43 C44 C45 119.7(2)
F15 C45 C44 115.72(18)
F15 C45 C40 119.68(18)
C44 C45 C40 124.6(2)
C47 C46 C53 123.9(3)
C47 C46 Rh 70.82(14)
C53 C46 Rh 110.30(19)
C46 C47 C48 126.2(3)
C46 C47 Rh 73.37(15)
C48 C47 Rh 109.26(18)
C49 C48 C47 115.8(3)
C48 C49 C50 116.1(2)
C51 C50 C49 122.9(3)
C51 C50 Rh 70.45(13)
C49 C50 Rh 112.26(18)
C50 C51 C52 125.3(3)
C50 C51 Rh 70.41(13)
C52 C51 Rh 112.27(19)
C53 C52 C51 115.8(2)
C52 C53 C46 115.8(2)

loop_
_geom_bond_atom_site_label_1
_geom_bond_atom_site_label_2
_geom_bond_distance
Rh C1 2.027(2)
Rh C50 2.101(2)
Rh C51 2.101(2)
Rh C47 2.194(2)
Rh C46 2.225(2)
Rh C4 2.4664(19)
B C2 1.648(3)
B C40 1.660(3)
B C28 1.662(3)
B C34 1.665(3)
N1 C1 1.356(3)
N1 C2 1.408(3)
N1 C4 1.450(2)
N2 C1 1.342(3)
N2 C3 1.392(3)
N2 C16 1.443(3)
F1 C29 1.349(2)
F2 C30 1.345(2)
F3 C31 1.344(2)
F4 C33 1.358(2)
F5 C32 1.344(2)
F6 C35 1.354(2)
F7 C36 1.344(2)
F8 C37 1.341(2)
F9 C38 1.346(2)
F10 C39 1.351(2)
F11 C41 1.349(2)
F12 C42 1.340(3)
F13 C43 1.342(2)
F14 C44 1.347(2)
F15 C45 1.349(2)
C2 C3 1.362(3)
C4 C5 1.415(3)
C4 C9 1.425(3)
C5 C6 1.408(3)
C5 C10 1.528(3)
C6 C7 1.380(3)
C7 C8 1.394(3)
C8 C9 1.389(3)
C9 C13 1.516(3)
C10 C12 1.529(3)
C10 C11 1.537(3)
C13 C14 1.531(3)
C13 C15 1.536(3)
C16 C21 1.400(3)
C16 C17 1.401(3)
C17 C18 1.398(3)
C17 C22 1.522(3)
C18 C19 1.382(3)
C19 C20 1.386(3)
C20 C21 1.399(3)
C21 C25 1.521(3)
C22 C24 1.510(4)
C22 C23 1.529(3)
C25 C26 1.526(4)
C25 C27 1.528(4)
C28 C29 1.387(3)
C28 C33 1.392(3)
C29 C30 1.386(3)
C30 C31 1.379(3)
C31 C32 1.376(3)
C32 C33 1.377(3)
C34 C35 1.394(3)
C34 C39 1.394(3)
C35 C36 1.380(3)
C36 C37 1.375(3)
C37 C38 1.379(3)
C38 C39 1.383(3)
C40 C41 1.391(3)
C40 C45 1.394(3)
C41 C42 1.388(3)
C42 C43 1.374(3)
C43 C44 1.376(3)
C44 C45 1.380(3)
C46 C47 1.359(4)
C46 C53 1.505(4)
C47 C48 1.492(4)
C48 C49 1.469(5)
C49 C50 1.526(4)
C50 C51 1.407(4)
C51 C52 1.513(4)
C52 C53 1.488(5)

loop_
_geom_torsion_atom_site_label_1
_geom_torsion_atom_site_label_2
_geom_torsion_atom_site_label_3
_geom_torsion_atom_site_label_4
_geom_torsion
C3 N2 C1 N1 1.2(2)
C16 N2 C1 N1 -179.44(17)
C3 N2 C1 Rh -170.7(2)
C16 N2 C1 Rh 8.7(4)
C2 N1 C1 N2 -1.3(2)
C4 N1 C1 N2 -177.86(15)
C2 N1 C1 Rh 174.36(12)
C4 N1 C1 Rh -2.17(17)
C50 Rh C1 N2 23.2(3)
C51 Rh C1 N2 -16.2(3)
C47 Rh C1 N2 108.8(3)
C46 Rh C1 N2 -109.9(5)
C4 Rh C1 N2 173.2(3)
C50 Rh C1 N1 -148.57(13)
C51 Rh C1 N1 171.97(13)
C47 Rh C1 N1 -63.1(3)
C46 Rh C1 N1 78.3(4)
C4 Rh C1 N1 1.38(11)
C1 N1 C2 C3 0.9(2)
C4 N1 C2 C3 176.2(2)
C1 N1 C2 B 178.44(19)
C4 N1 C2 B -6.3(4)
C40 B C2 C3 -31.0(2)
C28 B C2 C3 89.2(2)
C34 B C2 C3 -154.27(17)
C40 B C2 N1 151.92(19)
C28 B C2 N1 -87.9(2)
C34 B C2 N1 28.6(3)
N1 C2 C3 N2 -0.2(2)
B C2 C3 N2 -178.07(16)
C1 N2 C3 C2 -0.6(2)
C16 N2 C3 C2 179.93(17)
C1 N1 C4 C5 -74.8(2)
C2 N1 C4 C5 109.8(2)
C1 N1 C4 C9 104.7(2)
C2 N1 C4 C9 -70.7(3)
C1 N1 C4 Rh 1.73(13)
C2 N1 C4 Rh -173.6(2)
C1 Rh C4 C5 118.75(14)
C50 Rh C4 C5 176.05(15)
C51 Rh C4 C5 93.0(2)
C47 Rh C4 C5 -84.56(13)
C46 Rh C4 C5 -47.22(15)
C1 Rh C4 C9 -119.54(15)
C50 Rh C4 C9 -62.2(2)
C51 Rh C4 C9 -145.3(2)
C47 Rh C4 C9 37.14(15)
C46 Rh C4 C9 74.48(15)
C1 Rh C4 N1 -1.25(10)
C50 Rh C4 N1 56.05(18)
C51 Rh C4 N1 -27.0(3)
C47 Rh C4 N1 155.43(11)
C46 Rh C4 N1 -167.22(11)
C9 C4 C5 C6 -0.1(3)
N1 C4 C5 C6 179.42(18)
Rh C4 C5 C6 101.24(18)
C9 C4 C5 C10 172.63(19)
N1 C4 C5 C10 -7.9(3)
Rh C4 C5 C10 -86.04(19)
C4 C5 C6 C7 0.8(3)
C10 C5 C6 C7 -172.3(2)
C5 C6 C7 C8 -0.8(3)
C6 C7 C8 C9 0.2(3)
C7 C8 C9 C4 0.5(3)
C7 C8 C9 C13 -177.6(2)
C5 C4 C9 C8 -0.5(3)
N1 C4 C9 C8 179.97(18)
Rh C4 C9 C8 -89.11(19)
C5 C4 C9 C13 177.56(19)
N1 C4 C9 C13 -2.0(3)
Rh C4 C9 C13 88.97(19)
C6 C5 C10 C12 -64.9(3)
C4 C5 C10 C12 122.5(2)
C6 C5 C10 C11 58.1(3)
C4 C5 C10 C11 -114.4(2)
C8 C9 C13 C14 90.6(2)
C4 C9 C13 C14 -87.4(2)
C8 C9 C13 C15 -33.2(3)
C4 C9 C13 C15 148.83(19)
C1 N2 C16 C21 -99.6(3)
C3 N2 C16 C21 79.7(3)
C1 N2 C16 C17 84.2(3)
C3 N2 C16 C17 -96.5(2)
C21 C16 C17 C18 -0.3(4)
N2 C16 C17 C18 175.7(2)
C21 C16 C17 C22 -178.5(2)
N2 C16 C17 C22 -2.5(3)
C16 C17 C18 C19 -1.1(4)
C22 C17 C18 C19 177.1(3)
C17 C18 C19 C20 1.6(4)
C18 C19 C20 C21 -0.7(4)
C19 C20 C21 C16 -0.6(4)
C19 C20 C21 C25 -179.5(3)
C17 C16 C21 C20 1.1(4)
N2 C16 C21 C20 -174.8(2)
C17 C16 C21 C25 -180.0(2)
N2 C16 C21 C25 4.0(3)
C18 C17 C22 C24 -84.2(3)
C16 C17 C22 C24 93.9(3)
C18 C17 C22 C23 40.9(3)
C16 C17 C22 C23 -141.0(2)
C20 C21 C25 C26 -52.6(3)
C16 C21 C25 C26 128.6(2)
C20 C21 C25 C27 71.3(3)
C16 C21 C25 C27 -107.6(3)
C2 B C28 C29 2.4(3)
C40 B C28 C29 117.4(2)
C34 B C28 C29 -121.9(2)
C2 B C28 C33 176.63(17)
C40 B C28 C33 -68.4(2)
C34 B C28 C33 52.3(2)
C33 C28 C29 F1 177.60(17)
B C28 C29 F1 -7.9(3)
C33 C28 C29 C30 -3.6(3)
B C28 C29 C30 170.98(19)
F1 C29 C30 F2 2.0(3)
C28 C29 C30 F2 -176.89(18)
F1 C29 C30 C31 -178.47(18)
C28 C29 C30 C31 2.6(3)
F2 C30 C31 F3 0.3(3)
C29 C30 C31 F3 -179.23(19)
F2 C30 C31 C32 179.59(19)
C29 C30 C31 C32 0.1(3)
F3 C31 C32 F5 -2.2(3)
C30 C31 C32 F5 178.55(19)
F3 C31 C32 C33 177.87(19)
C30 C31 C32 C33 -1.4(3)
F5 C32 C33 F4 -0.7(3)
C31 C32 C33 F4 179.29(18)
F5 C32 C33 C28 -179.70(19)
C31 C32 C33 C28 0.3(3)
C29 C28 C33 F4 -176.87(17)
B C28 C33 F4 8.1(3)
C29 C28 C33 C32 2.1(3)
B C28 C33 C32 -172.89(19)
C2 B C34 C35 -68.3(2)
C40 B C34 C35 174.03(17)
C28 B C34 C35 54.3(2)
C2 B C34 C39 124.0(2)
C40 B C34 C39 6.2(3)
C28 B C34 C39 -113.5(2)
C39 C34 C35 F6 175.92(16)
B C34 C35 F6 6.3(3)
C39 C34 C35 C36 -0.6(3)
B C34 C35 C36 -170.20(18)
F6 C35 C36 F7 2.3(3)
C34 C35 C36 F7 178.90(18)
F6 C35 C36 C37 -175.27(17)
C34 C35 C36 C37 1.4(3)
F7 C36 C37 F8 -0.6(3)
C35 C36 C37 F8 177.00(18)
F7 C36 C37 C38 -179.14(18)
C35 C36 C37 C38 -1.6(3)
F8 C37 C38 F9 1.9(3)
C36 C37 C38 F9 -179.51(18)
F8 C37 C38 C39 -177.41(18)
C36 C37 C38 C39 1.2(3)
F9 C38 C39 F10 -2.9(3)
C37 C38 C39 F10 176.41(17)
F9 C38 C39 C34 -179.75(18)
C37 C38 C39 C34 -0.5(3)
C35 C34 C39 F10 -176.54(17)
B C34 C39 F10 -8.1(3)
C35 C34 C39 C38 0.1(3)
B C34 C39 C38 168.56(19)
C2 B C40 C41 110.7(2)
C28 B C40 C41 -10.4(3)
C34 B C40 C41 -124.4(2)
C2 B C40 C45 -62.7(2)
C28 B C40 C45 176.26(18)
C34 B C40 C45 62.2(2)
C45 C40 C41 F11 177.81(18)
B C40 C41 F11 4.0(3)
C45 C40 C41 C42 -1.9(3)
B C40 C41 C42 -175.7(2)
F11 C41 C42 F12 0.4(3)
C40 C41 C42 F12 -179.9(2)
F11 C41 C42 C43 -179.1(2)
C40 C41 C42 C43 0.6(3)
F12 C42 C43 F13 1.0(4)
C41 C42 C43 F13 -179.5(2)
F12 C42 C43 C44 -179.1(2)
C41 C42 C43 C44 0.3(3)
F13 C43 C44 F14 -0.7(3)
C42 C43 C44 F14 179.5(2)
F13 C43 C44 C45 179.9(2)
C42 C43 C44 C45 0.1(3)
F14 C44 C45 F15 -0.4(3)
C43 C44 C45 F15 178.98(19)
F14 C44 C45 C40 179.09(19)
C43 C44 C45 C40 -1.5(3)
C41 C40 C45 F15 -178.22(18)
B C40 C45 F15 -4.1(3)
C41 C40 C45 C44 2.3(3)
B C40 C45 C44 176.48(19)
C1 Rh C46 C47 -153.4(4)
C50 Rh C46 C47 73.10(17)
C51 Rh C46 C47 110.91(18)
C4 Rh C46 C47 -82.99(17)
C1 Rh C46 C53 86.6(5)
C50 Rh C46 C53 -46.9(2)
C51 Rh C46 C53 -9.1(2)
C47 Rh C46 C53 -120.0(3)
C4 Rh C46 C53 157.0(2)
C53 C46 C47 C48 0.0(4)
Rh C46 C47 C48 -102.0(3)
C53 C46 C47 Rh 102.1(3)
C1 Rh C47 C46 166.2(2)
C50 Rh C47 C46 -105.03(18)
C51 Rh C47 C46 -68.05(17)
C4 Rh C47 C46 111.05(16)
C1 Rh C47 C48 -70.6(3)
C50 Rh C47 C48 18.2(2)
C51 Rh C47 C48 55.2(2)
C46 Rh C47 C48 123.3(3)
C4 Rh C47 C48 -125.7(2)
C46 C47 C48 C49 59.4(4)
Rh C47 C48 C49 -23.7(4)
C47 C48 C49 C50 16.4(5)
C48 C49 C50 C51 -80.3(4)
C48 C49 C50 Rh 0.1(4)
C1 Rh C50 C51 -96.69(15)
C47 Rh C50 C51 108.33(16)
C46 Rh C50 C51 73.90(16)
C4 Rh C50 C51 -144.24(15)
C1 Rh C50 C49 144.8(2)
C51 Rh C50 C49 -118.5(3)
C47 Rh C50 C49 -10.2(2)
C46 Rh C50 C49 -44.6(2)
C4 Rh C50 C49 97.2(3)
C49 C50 C51 C52 0.5(4)
Rh C50 C51 C52 -103.9(3)
C49 C50 C51 Rh 104.4(2)
C1 Rh C51 C50 89.16(16)
C47 Rh C51 C50 -70.63(16)
C46 Rh C51 C50 -103.91(16)
C4 Rh C51 C50 111.7(2)
C1 Rh C51 C52 -149.7(2)
C50 Rh C51 C52 121.2(3)
C47 Rh C51 C52 50.5(2)
C46 Rh C51 C52 17.3(2)
C4 Rh C51 C52 -127.1(2)
C50 C51 C52 C53 57.7(4)
Rh C51 C52 C53 -23.4(4)
C51 C52 C53 C46 15.8(5)
C47 C46 C53 C52 -80.9(4)
Rh C46 C53 C52 -0.9(4)

loop_
_platon_squeeze_void_nr
_platon_squeeze_void_average_x
_platon_squeeze_void_average_y
_platon_squeeze_void_average_z
_platon_squeeze_void_volume
_platon_squeeze_void_count_electrons
1 0.000 0.000 0.500 651.7 199.9
2 -0.500 0.500 0.000 646.3 200.4
